data_7119541
loop_
_publ_author_name
'Pinto, Miguel N.'
'Chakraborty, Indranil'
'Schultz-Simonton, Wiley'
'Rojas-Andrade, Mauricio'
'Braslau, Rebecca'
'Mascharak, Pradip K.'

_publ_section_title
;
 Tracking silver delivery to bacteria using turn-on fluorescence.
;
_journal_issue 9
_journal_name_full 'Chemical communications (Cambridge, England)'
_journal_page_first 1459
_journal_page_last 1462
_journal_paper_doi 10.1039/c6cc07463d
_journal_volume 53
_journal_year 2017
_chemical_formula_moiety 'C31 H25 Ag2 B F8 N4 O6 S2'
_chemical_formula_sum 'C31 H25 Ag2 B F8 N4 O6 S2'
_chemical_formula_weight 992.22
_space_group_crystal_system monoclinic
_space_group_IT_number 15
_space_group_name_Hall '-C 2yc'
_space_group_name_H-M_alt 'C 1 2/c 1'
_symmetry_space_group_name_Hall '-C 2yc'
_symmetry_space_group_name_H-M 'C 1 2/c 1'
_atom_sites_solution_hydrogens geom
_atom_sites_solution_primary direct
_atom_sites_solution_secondary difmap
_audit_creation_date 2016-07-05
_audit_creation_method
;
Olex2 1.2
(compiled 2015.01.26 svn.r3151 for OlexSys, GUI svn.r4998)
;
_audit_update_record
;
2016-07-08 deposited with the CCDC.
2016-11-24 downloaded from the CCDC.
;
_cell_angle_alpha 90
_cell_angle_beta 115.102(2)
_cell_angle_gamma 90
_cell_formula_units_Z 8
_cell_length_a 26.8250(13)
_cell_length_b 14.8903(7)
_cell_length_c 22.4731(11)
_cell_measurement_reflns_used 9916
_cell_measurement_temperature 293(2)
_cell_measurement_theta_max 27.78
_cell_measurement_theta_min 2.48
_cell_volume 8128.7(7)
_computing_cell_refinement 'SAINT V8.34A Bruker-AXS, Madison WI'
_computing_data_collection 'Bruker APEX2 Bruker-AXS, Madison WI'
_computing_data_reduction 'SAINT V8.34A Bruker-AXS, Madison WI'
_computing_molecular_graphics 'Olex2 (Dolomanov et al., 2009)'
_computing_publication_material 'Olex2 (Dolomanov et al., 2009)'
_computing_structure_refinement 'ShelXL (Sheldrick, 2008)'
_computing_structure_solution 'ShelXT (Sheldrick, 2015)'
_diffrn_ambient_temperature 293.15
_diffrn_detector_area_resol_mean 10.42
_diffrn_measured_fraction_theta_full 0.999
_diffrn_measured_fraction_theta_max 0.996
_diffrn_measurement_device_type 'Bruker D8 with PHOTON 100 detector'
_diffrn_measurement_method '\f and \w shutterless scans'
_diffrn_radiation_type synchrotron
_diffrn_radiation_wavelength 0.71073
_diffrn_reflns_av_R_equivalents 0.0471
_diffrn_reflns_av_unetI/netI 0.0348
_diffrn_reflns_Laue_measured_fraction_full 0.999
_diffrn_reflns_Laue_measured_fraction_max 0.996
_diffrn_reflns_limit_h_max 32
_diffrn_reflns_limit_h_min -32
_diffrn_reflns_limit_k_max 17
_diffrn_reflns_limit_k_min -17
_diffrn_reflns_limit_l_max 26
_diffrn_reflns_limit_l_min -27
_diffrn_reflns_number 46665
_diffrn_reflns_point_group_measured_fraction_full 0.999
_diffrn_reflns_point_group_measured_fraction_max 0.996
_diffrn_reflns_theta_full 25.242
_diffrn_reflns_theta_max 25.454
_diffrn_reflns_theta_min 1.992
_diffrn_source 'Advanced Light Source, station 11.3.1'
_exptl_absorpt_coefficient_mu 1.146
_exptl_absorpt_correction_T_max 0.7456
_exptl_absorpt_correction_T_min 0.6256
_exptl_absorpt_correction_type multi-scan
_exptl_absorpt_process_details 'SADABS 2014/5 Bruker AXS Madison WI USA'
_exptl_crystal_colour red
_exptl_crystal_density_diffrn 1.622
_exptl_crystal_description needle
_exptl_crystal_F_000 3920
_exptl_crystal_size_max 0.130
_exptl_crystal_size_mid 0.020
_exptl_crystal_size_min 0.010
_refine_diff_density_max 5.418
_refine_diff_density_min -1.873
_refine_diff_density_rms 0.200
_refine_ls_extinction_method none
_refine_ls_goodness_of_fit_ref 1.137
_refine_ls_hydrogen_treatment constr
_refine_ls_matrix_type full
_refine_ls_number_parameters 491
_refine_ls_number_reflns 7509
_refine_ls_number_restraints 0
_refine_ls_restrained_S_all 1.137
_refine_ls_R_factor_all 0.0868
_refine_ls_R_factor_gt 0.0742
_refine_ls_shift/su_max 0.001
_refine_ls_shift/su_mean 0.000
_refine_ls_structure_factor_coef Fsqd
_refine_ls_weighting_details 'w=1/[\s^2^(Fo^2^)+(0.1730P)^2^+39.7569P] where P=(Fo^2^+2Fc^2^)/3'
_refine_ls_weighting_scheme calc
_refine_ls_wR_factor_gt 0.2462
_refine_ls_wR_factor_ref 0.2626
_reflns_Friedel_coverage 0.000
_reflns_number_gt 5851
_reflns_number_total 7509
_reflns_threshold_expression 'I > 2\s(I)'
_cod_data_source_file c6cc07463d2.cif
_cod_data_source_block xsc1688a-auto
_cod_depositor_comments
;
The following automatic conversions were performed:

'_atom_sites_solution_secondary' value 'diffmap' was changed to
'difmap'.

Automatic conversion script
Id: cif_fix_values 6452 2018-10-05 10:23:21Z andrius 
;
_cod_database_code 7119541
_shelx_space_group_comment
;
The symmetry employed for this shelxl refinement is uniquely defined
by the following loop, which should always be used as a source of
symmetry information in preference to the above space-group names.
They are only intended as comments.
;
_olex2_refinement_description
;
1. Fixed Uiso
 At 1.2 times of:
  All C(H) groups
 At 1.5 times of:
  All C(H,H,H) groups
2.a Aromatic/amide H refined with riding coordinates:
 C24(H24), C10(H10), C8(H8), C7(H7), C5(H5), C4(H4), C3(H3), C2(H2), C12(H12),
 C13(H13), C20(H20), C15(H15), C16(H16)
2.b Idealised Me refined as rotating group:
 C30(H30A,H30B,H30C), C28(H28A,H28B,H28C), C31(H31A,H31B,H31C), C29(H29A,H29B,
 H29C)
;
_shelx_shelxl_version_number 2014/7
_olex2_submission_special_instructions 'No special instructions were received'

loop_
_space_group_symop_operation_xyz
'x, y, z'
'-x, y, -z+1/2'
'x+1/2, y+1/2, z'
'-x+1/2, y+1/2, -z+1/2'
'-x, -y, -z'
'x, -y, z-1/2'
'-x+1/2, -y+1/2, -z'
'x+1/2, -y+1/2, z-1/2'

loop_
_atom_site_label
_atom_site_type_symbol
_atom_site_fract_x
_atom_site_fract_y
_atom_site_fract_z
_atom_site_U_iso_or_equiv
_atom_site_adp_type
_atom_site_occupancy
_atom_site_site_symmetry_order
_atom_site_calc_flag
_atom_site_refinement_flags_posn
Ag1 Ag 0.43001(3) 0.65903(5) 0.44999(3) 0.0503(3) Uani 1 1 d .
Ag2 Ag 0.24918(2) 0.85489(4) 0.48245(3) 0.0393(2) Uani 1 1 d .
S1 S 0.28629(8) 0.70212(13) 0.38802(9) 0.0419(4) Uani 1 1 d .
S2 S 0.37617(8) 0.72396(14) 0.57486(9) 0.0432(5) Uani 1 1 d .
F3 F 0.2469(3) 0.7146(5) 0.2614(3) 0.0805(18) Uani 1 1 d .
F4 F 0.1942(3) 0.6450(5) 0.2957(4) 0.093(2) Uani 1 1 d .
F5 F 0.2653(3) 0.5796(4) 0.2987(3) 0.086(2) Uani 1 1 d .
F7 F 0.4540(3) 0.6927(6) 0.6907(3) 0.101(2) Uani 1 1 d .
F8 F 0.3969(3) 0.7963(7) 0.6882(3) 0.109(3) Uani 1 1 d .
F6 F 0.4577(3) 0.8188(6) 0.6542(4) 0.094(2) Uani 1 1 d .
F2 F 0.2248(2) 0.7097(3) -0.0816(3) 0.0601(13) Uani 1 1 d .
F1 F 0.2702(2) 0.5955(3) -0.1023(2) 0.0536(12) Uani 1 1 d .
O1 O 0.3399(2) 0.7100(5) 0.3890(3) 0.0594(16) Uani 1 1 d .
O3 O 0.2594(3) 0.7844(4) 0.3885(3) 0.0643(17) Uani 1 1 d .
O6 O 0.3482(3) 0.6490(5) 0.5887(4) 0.083(3) Uani 1 1 d .
O4 O 0.4114(3) 0.6999(6) 0.5457(3) 0.080(2) Uani 1 1 d .
O2 O 0.2816(3) 0.6342(4) 0.4306(3) 0.0516(14) Uani 1 1 d .
O5 O 0.3413(3) 0.7987(5) 0.5482(3) 0.0682(18) Uani 1 1 d .
N2 N 0.4568(2) 0.5975(4) 0.3690(3) 0.0391(14) Uani 1 1 d .
N1 N 0.5224(3) 0.6148(4) 0.5015(3) 0.0421(14) Uani 1 1 d .
N3 N 0.3212(3) 0.6928(4) -0.0090(3) 0.0453(16) Uani 1 1 d .
N4 N 0.2510(3) 0.5836(4) -0.0072(3) 0.0411(14) Uani 1 1 d .
C26 C 0.2459(4) 0.6573(7) 0.3064(5) 0.060(2) Uani 1 1 d .
C27 C 0.4228(4) 0.7601(8) 0.6561(4) 0.060(2) Uani 1 1 d .
C24 C 0.2058(3) 0.4911(5) 0.0311(4) 0.0450(18) Uani 1 1 d .
H24 H 0.1789 0.4522 0.0315 0.054 Uiso 1 1 calc R
C10 C 0.5029(3) 0.5589(5) 0.3960(4) 0.0405(16) Uani 1 1 d .
H10 H 0.5151 0.5256 0.3697 0.049 Uiso 1 1 calc R
C9 C 0.5376(3) 0.5638(5) 0.4654(4) 0.0402(17) Uani 1 1 d .
C8 C 0.5875(3) 0.5126(5) 0.4923(5) 0.0465(19) Uani 1 1 d .
H8 H 0.5968 0.4748 0.4656 0.056 Uiso 1 1 calc R
C7 C 0.6209(3) 0.5201(5) 0.5569(5) 0.052(2) Uani 1 1 d .
H7 H 0.6532 0.4865 0.5750 0.062 Uiso 1 1 calc R
C6 C 0.6073(3) 0.5793(6) 0.5980(4) 0.050(2) Uani 1 1 d .
C5 C 0.6406(3) 0.5946(7) 0.6650(5) 0.063(3) Uani 1 1 d .
H5 H 0.6732 0.5627 0.6859 0.075 Uiso 1 1 calc R
C4 C 0.6257(4) 0.6552(7) 0.6997(5) 0.061(3) Uani 1 1 d .
H4 H 0.6484 0.6646 0.7440 0.073 Uiso 1 1 calc R
C3 C 0.5763(3) 0.7039(8) 0.6692(4) 0.059(2) Uani 1 1 d .
H3 H 0.5667 0.7470 0.6925 0.071 Uiso 1 1 calc R
C2 C 0.5424(3) 0.6865(7) 0.6041(4) 0.056(2) Uani 1 1 d .
H2 H 0.5090 0.7167 0.5845 0.067 Uiso 1 1 calc R
C1 C 0.5564(3) 0.6253(6) 0.5668(4) 0.0452(18) Uani 1 1 d .
C11 C 0.4257(3) 0.5959(5) 0.2989(4) 0.0392(16) Uani 1 1 d .
C12 C 0.4298(3) 0.5314(5) 0.2573(4) 0.0392(16) Uani 1 1 d .
H12 H 0.4538 0.4834 0.2746 0.047 Uiso 1 1 calc R
C13 C 0.3991(3) 0.5369(5) 0.1911(4) 0.0419(17) Uani 1 1 d .
H13 H 0.4016 0.4918 0.1638 0.050 Uiso 1 1 calc R
C14 C 0.3641(3) 0.6093(5) 0.1641(4) 0.0416(17) Uani 1 1 d .
C17 C 0.3328(3) 0.6194(5) 0.0922(4) 0.0395(16) Uani 1 1 d .
C18 C 0.3509(3) 0.6785(5) 0.0574(4) 0.0452(18) Uani 1 1 d .
C25 C 0.2051(4) 0.5356(6) -0.0248(4) 0.0477(19) Uani 1 1 d .
C23 C 0.2536(3) 0.5153(5) 0.0853(4) 0.0394(16) Uani 1 1 d .
C22 C 0.2829(3) 0.5737(5) 0.0604(4) 0.0395(16) Uani 1 1 d .
C21 C 0.3471(5) 0.7538(5) -0.0281(5) 0.059(3) Uani 1 1 d .
C20 C 0.3951(5) 0.7819(6) 0.0246(5) 0.063(3) Uani 1 1 d .
H20 H 0.4200 0.8244 0.0231 0.075 Uiso 1 1 calc R
C19 C 0.3989(4) 0.7351(5) 0.0789(5) 0.052(2) Uani 1 1 d .
C15 C 0.3586(3) 0.6743(5) 0.2064(4) 0.0427(17) Uani 1 1 d .
H15 H 0.3349 0.7227 0.1892 0.051 Uiso 1 1 calc R
C16 C 0.3885(3) 0.6659(5) 0.2728(4) 0.0439(18) Uani 1 1 d .
H16 H 0.3837 0.7075 0.3009 0.053 Uiso 1 1 calc R
B1 B 0.2652(5) 0.6445(6) -0.0530(5) 0.049(2) Uani 1 1 d .
C30 C 0.2682(3) 0.4880(6) 0.1543(4) 0.0450(18) Uani 1 1 d .
H30A H 0.2405 0.4481 0.1554 0.068 Uiso 1 1 calc GR
H30B H 0.2703 0.5403 0.1802 0.068 Uiso 1 1 calc GR
H30C H 0.3032 0.4580 0.1717 0.068 Uiso 1 1 calc GR
C28 C 0.4446(4) 0.7464(6) 0.1473(5) 0.060(2) Uani 1 1 d .
H28A H 0.4746 0.7789 0.1448 0.090 Uiso 1 1 calc GR
H28B H 0.4572 0.6884 0.1664 0.090 Uiso 1 1 calc GR
H28C H 0.4310 0.7792 0.1741 0.090 Uiso 1 1 calc GR
C31 C 0.1620(4) 0.5308(6) -0.0940(4) 0.060(2) Uani 1 1 d .
H31A H 0.1484 0.5900 -0.1090 0.091 Uiso 1 1 calc GR
H31B H 0.1322 0.4935 -0.0957 0.091 Uiso 1 1 calc GR
H31C H 0.1776 0.5057 -0.1216 0.091 Uiso 1 1 calc GR
C29 C 0.3246(5) 0.7900(7) -0.0983(5) 0.072(3) Uani 1 1 d .
H29A H 0.3032 0.7443 -0.1284 0.108 Uiso 1 1 calc GR
H29B H 0.3547 0.8073 -0.1083 0.108 Uiso 1 1 calc GR
H29C H 0.3017 0.8413 -0.1022 0.108 Uiso 1 1 calc GR

loop_
_atom_site_aniso_label
_atom_site_aniso_U_11
_atom_site_aniso_U_22
_atom_site_aniso_U_33
_atom_site_aniso_U_23
_atom_site_aniso_U_13
_atom_site_aniso_U_12
Ag1 0.0379(4) 0.0723(5) 0.0413(4) -0.0029(3) 0.0174(3) 0.0123(3)
Ag2 0.0388(4) 0.0418(4) 0.0439(4) -0.0001(2) 0.0239(3) 0.0030(2)
S1 0.0408(10) 0.0503(11) 0.0396(10) 0.0006(8) 0.0220(8) 0.0091(8)
S2 0.0344(9) 0.0565(11) 0.0380(10) -0.0052(8) 0.0146(8) 0.0062(8)
F3 0.072(4) 0.119(5) 0.045(3) 0.007(3) 0.020(3) 0.026(4)
F4 0.055(4) 0.143(7) 0.075(4) -0.036(4) 0.021(3) -0.014(3)
F5 0.118(5) 0.083(4) 0.063(4) -0.022(3) 0.044(4) 0.022(4)
F7 0.070(4) 0.144(7) 0.066(4) 0.022(4) 0.006(3) 0.027(4)
F8 0.075(4) 0.211(9) 0.046(3) -0.030(4) 0.032(3) 0.025(5)
F6 0.074(4) 0.117(5) 0.090(5) -0.055(4) 0.034(4) -0.033(4)
F2 0.082(4) 0.055(3) 0.064(3) 0.015(2) 0.050(3) 0.028(3)
F1 0.063(3) 0.066(3) 0.040(2) -0.008(2) 0.031(2) 0.017(2)
O1 0.039(3) 0.092(5) 0.052(3) 0.017(3) 0.024(3) 0.007(3)
O3 0.080(5) 0.059(4) 0.053(4) -0.001(3) 0.027(3) 0.023(3)
O6 0.058(4) 0.072(5) 0.095(6) 0.031(4) 0.012(4) -0.004(3)
O4 0.045(4) 0.140(7) 0.057(4) -0.048(4) 0.024(3) 0.001(4)
O2 0.063(4) 0.056(3) 0.053(3) -0.005(3) 0.041(3) 0.004(3)
O5 0.058(4) 0.071(4) 0.061(4) 0.007(3) 0.011(3) 0.018(3)
N2 0.039(3) 0.037(3) 0.050(4) 0.002(3) 0.027(3) -0.005(3)
N1 0.033(3) 0.048(3) 0.050(4) 0.011(3) 0.022(3) -0.003(3)
N3 0.068(4) 0.033(3) 0.056(4) -0.007(3) 0.046(4) 0.004(3)
N4 0.050(4) 0.046(4) 0.035(3) -0.007(3) 0.026(3) 0.003(3)
C26 0.050(5) 0.091(7) 0.049(5) 0.001(5) 0.030(4) 0.016(5)
C27 0.044(5) 0.093(7) 0.039(4) -0.001(5) 0.015(4) 0.013(5)
C24 0.045(4) 0.045(4) 0.048(4) -0.015(3) 0.023(4) -0.009(3)
C10 0.034(4) 0.041(4) 0.057(5) -0.002(3) 0.030(3) 0.000(3)
C9 0.031(3) 0.035(4) 0.062(5) 0.011(3) 0.028(3) -0.002(3)
C8 0.037(4) 0.037(4) 0.077(6) 0.011(4) 0.035(4) 0.003(3)
C7 0.032(4) 0.045(4) 0.079(6) 0.028(4) 0.025(4) 0.005(3)
C6 0.031(4) 0.058(5) 0.066(5) 0.025(4) 0.026(4) 0.002(3)
C5 0.035(4) 0.087(7) 0.060(5) 0.041(5) 0.013(4) -0.001(4)
C4 0.046(5) 0.090(7) 0.047(5) 0.024(5) 0.020(4) -0.002(4)
C3 0.038(4) 0.100(7) 0.041(4) 0.013(5) 0.018(4) 0.001(4)
C2 0.031(4) 0.093(7) 0.044(5) 0.012(4) 0.017(4) 0.004(4)
C1 0.027(4) 0.062(5) 0.050(5) 0.019(4) 0.020(3) -0.001(3)
C11 0.036(4) 0.036(4) 0.051(4) -0.005(3) 0.024(3) -0.006(3)
C12 0.037(4) 0.035(4) 0.053(4) -0.006(3) 0.026(3) -0.006(3)
C13 0.049(4) 0.033(4) 0.057(5) -0.009(3) 0.035(4) -0.001(3)
C14 0.039(4) 0.043(4) 0.050(4) -0.012(3) 0.026(3) -0.008(3)
C17 0.049(4) 0.037(4) 0.041(4) -0.010(3) 0.027(3) 0.004(3)
C18 0.051(4) 0.046(4) 0.053(5) -0.017(4) 0.036(4) 0.005(3)
C25 0.057(5) 0.051(5) 0.039(4) -0.013(3) 0.025(4) 0.007(4)
C23 0.048(4) 0.041(4) 0.033(4) -0.008(3) 0.021(3) 0.006(3)
C22 0.047(4) 0.037(4) 0.039(4) -0.010(3) 0.022(3) 0.003(3)
C21 0.091(7) 0.043(5) 0.077(6) -0.002(4) 0.069(6) 0.010(4)
C20 0.090(7) 0.042(4) 0.091(7) -0.003(5) 0.072(7) 0.006(5)
C19 0.063(5) 0.041(4) 0.076(6) -0.013(4) 0.052(5) 0.002(4)
C15 0.046(4) 0.043(4) 0.044(4) -0.009(3) 0.023(4) 0.006(3)
C16 0.042(4) 0.045(4) 0.049(5) -0.011(3) 0.024(4) 0.004(3)
B1 0.065(6) 0.051(5) 0.043(5) 0.001(4) 0.035(5) 0.022(4)
C30 0.051(4) 0.056(5) 0.038(4) -0.013(3) 0.028(4) -0.012(4)
C28 0.062(6) 0.050(5) 0.083(7) -0.018(5) 0.046(5) -0.015(4)
C31 0.063(6) 0.061(5) 0.044(5) -0.012(4) 0.010(4) 0.007(4)
C29 0.128(10) 0.051(5) 0.069(6) 0.001(4) 0.073(7) 0.006(6)

loop_
_atom_type_symbol
_atom_type_description
_atom_type_scat_dispersion_real
_atom_type_scat_dispersion_imag
_atom_type_scat_source
C C 0.0033 0.0016 'International Tables Vol C Tables 4.2.6.8 and 6.1.1.4'
H H 0.0000 0.0000 'International Tables Vol C Tables 4.2.6.8 and 6.1.1.4'
N N 0.0061 0.0033 'International Tables Vol C Tables 4.2.6.8 and 6.1.1.4'
O O 0.0106 0.0060 'International Tables Vol C Tables 4.2.6.8 and 6.1.1.4'
B B 0.0013 0.0007 'International Tables Vol C Tables 4.2.6.8 and 6.1.1.4'
F F 0.0171 0.0103 'International Tables Vol C Tables 4.2.6.8 and 6.1.1.4'
S S 0.1246 0.1234 'International Tables Vol C Tables 4.2.6.8 and 6.1.1.4'
Ag Ag -0.8971 1.1015 'International Tables Vol C Tables 4.2.6.8 and 6.1.1.4'

loop_
_geom_angle_atom_site_label_1
_geom_angle_atom_site_label_2
_geom_angle_atom_site_label_3
_geom_angle
_geom_angle_site_symmetry_1
_geom_angle_site_symmetry_3
O1 Ag1 O4 83.7(2) . .
O1 Ag1 N2 104.3(2) . .
N2 Ag1 O4 169.9(3) . .
N1 Ag1 O1 173.5(2) . .
N1 Ag1 O4 101.6(2) . .
N1 Ag1 N2 70.9(2) . .
O3 Ag2 Ag2 78.61(16) . 7_566
O6 Ag2 Ag2 92.14(16) 7_566 7_566
O6 Ag2 O3 84.6(3) 7_566 .
O6 Ag2 O2 83.8(3) 7_566 7_566
O6 Ag2 O5 158.5(2) 7_566 .
O6 Ag2 C24 112.9(2) 7_566 4
O2 Ag2 Ag2 80.88(14) 7_566 7_566
O2 Ag2 O3 156.0(2) 7_566 .
O2 Ag2 O5 98.0(2) 7_566 .
O2 Ag2 C24 113.5(2) 7_566 4
O5 Ag2 Ag2 67.16(18) . 7_566
O5 Ag2 O3 85.4(2) . .
O5 Ag2 C24 86.1(3) . 4
C24 Ag2 Ag2 151.65(19) 4 7_566
C24 Ag2 O3 90.4(3) 4 .
O1 S1 O2 114.7(4) . .
O1 S1 C26 102.2(4) . .
O3 S1 O1 115.9(5) . .
O3 S1 O2 114.4(4) . .
O3 S1 C26 103.7(4) . .
O2 S1 C26 103.4(4) . .
O6 S2 C27 102.2(5) . .
O4 S2 O6 114.5(6) . .
O4 S2 O5 117.2(5) . .
O4 S2 C27 103.5(4) . .
O5 S2 O6 112.9(5) . .
O5 S2 C27 104.1(5) . .
S1 O1 Ag1 139.7(4) . .
S1 O3 Ag2 127.7(4) . .
S2 O6 Ag2 112.9(4) . 7_566
S2 O4 Ag1 152.7(4) . .
S1 O2 Ag2 130.2(3) . 7_566
S2 O5 Ag2 148.1(5) . .
C10 N2 Ag1 110.9(5) . .
C10 N2 C11 121.0(6) . .
C11 N2 Ag1 128.0(5) . .
C9 N1 Ag1 113.7(5) . .
C9 N1 C1 119.7(7) . .
C1 N1 Ag1 125.5(5) . .
C18 N3 B1 124.6(7) . .
C21 N3 C18 108.4(8) . .
C21 N3 B1 127.0(8) . .
C25 N4 C22 109.3(6) . .
C25 N4 B1 125.4(7) . .
C22 N4 B1 125.2(7) . .
F3 C26 S1 109.6(8) . .
F4 C26 S1 111.5(6) . .
F4 C26 F3 108.0(8) . .
F5 C26 S1 111.0(7) . .
F5 C26 F3 109.1(8) . .
F5 C26 F4 107.5(9) . .
F7 C27 S2 111.2(8) . .
F8 C27 S2 112.3(6) . .
F8 C27 F7 109.8(8) . .
F6 C27 S2 111.6(7) . .
F6 C27 F7 104.1(8) . .
F6 C27 F8 107.5(9) . .
Ag2 C24 H24 84.9 4_545 .
C25 C24 Ag2 95.7(5) . 4_545
C25 C24 H24 125.8 . .
C23 C24 Ag2 90.2(5) . 4_545
C23 C24 H24 125.8 . .
C23 C24 C25 108.5(7) . .
N2 C10 H10 118.3 . .
N2 C10 C9 123.3(7) . .
C9 C10 H10 118.3 . .
N1 C9 C10 118.5(6) . .
N1 C9 C8 122.2(8) . .
C8 C9 C10 119.3(7) . .
C9 C8 H8 120.5 . .
C7 C8 C9 119.0(8) . .
C7 C8 H8 120.5 . .
C8 C7 H7 119.7 . .
C8 C7 C6 120.7(7) . .
C6 C7 H7 119.7 . .
C5 C6 C7 124.7(8) . .
C5 C6 C1 119.6(9) . .
C1 C6 C7 115.7(8) . .
C6 C5 H5 119.5 . .
C4 C5 C6 121.0(8) . .
C4 C5 H5 119.5 . .
C5 C4 H4 119.7 . .
C5 C4 C3 120.5(9) . .
C3 C4 H4 119.7 . .
C4 C3 H3 120.7 . .
C2 C3 C4 118.7(10) . .
C2 C3 H3 120.7 . .
C3 C2 H2 118.8 . .
C3 C2 C1 122.5(8) . .
C1 C2 H2 118.8 . .
N1 C1 C6 122.6(8) . .
N1 C1 C2 119.6(7) . .
C2 C1 C6 117.7(8) . .
C12 C11 N2 125.5(7) . .
C12 C11 C16 119.1(8) . .
C16 C11 N2 115.4(6) . .
C11 C12 H12 119.5 . .
C13 C12 C11 120.9(7) . .
C13 C12 H12 119.5 . .
C12 C13 H13 119.8 . .
C12 C13 C14 120.5(7) . .
C14 C13 H13 119.8 . .
C13 C14 C17 121.4(7) . .
C13 C14 C15 119.0(7) . .
C15 C14 C17 119.6(7) . .
C18 C17 C14 120.3(7) . .
C18 C17 C22 120.4(7) . .
C22 C17 C14 119.2(7) . .
N3 C18 C17 121.7(7) . .
N3 C18 C19 107.3(7) . .
C17 C18 C19 131.0(8) . .
N4 C25 C24 109.0(7) . .
N4 C25 C31 123.1(8) . .
C24 C25 C31 127.9(8) . .
C24 C23 C22 105.6(7) . .
C24 C23 C30 125.5(7) . .
C22 C23 C30 128.8(7) . .
N4 C22 C23 107.5(6) . .
C17 C22 N4 121.2(7) . .
C17 C22 C23 131.2(7) . .
N3 C21 C20 110.8(8) . .
N3 C21 C29 123.1(10) . .
C20 C21 C29 126.1(9) . .
C21 C20 H20 126.4 . .
C19 C20 C21 107.3(9) . .
C19 C20 H20 126.4 . .
C18 C19 C28 129.0(8) . .
C20 C19 C18 106.2(9) . .
C20 C19 C28 124.7(9) . .
C14 C15 H15 120.2 . .
C16 C15 C14 119.6(7) . .
C16 C15 H15 120.2 . .
C11 C16 H16 119.6 . .
C15 C16 C11 120.8(7) . .
C15 C16 H16 119.6 . .
F2 B1 N3 108.6(7) . .
F2 B1 N4 110.8(7) . .
F1 B1 F2 108.6(7) . .
F1 B1 N3 110.7(7) . .
F1 B1 N4 111.3(7) . .
N4 B1 N3 106.9(7) . .
C23 C30 H30A 109.5 . .
C23 C30 H30B 109.5 . .
C23 C30 H30C 109.5 . .
H30A C30 H30B 109.5 . .
H30A C30 H30C 109.5 . .
H30B C30 H30C 109.5 . .
C19 C28 H28A 109.5 . .
C19 C28 H28B 109.5 . .
C19 C28 H28C 109.5 . .
H28A C28 H28B 109.5 . .
H28A C28 H28C 109.5 . .
H28B C28 H28C 109.5 . .
C25 C31 H31A 109.5 . .
C25 C31 H31B 109.5 . .
C25 C31 H31C 109.5 . .
H31A C31 H31B 109.5 . .
H31A C31 H31C 109.5 . .
H31B C31 H31C 109.5 . .
C21 C29 H29A 109.5 . .
C21 C29 H29B 109.5 . .
C21 C29 H29C 109.5 . .
H29A C29 H29B 109.5 . .
H29A C29 H29C 109.5 . .
H29B C29 H29C 109.5 . .

loop_
_geom_bond_atom_site_label_1
_geom_bond_atom_site_label_2
_geom_bond_distance
_geom_bond_site_symmetry_2
Ag1 O1 2.343(6) .
Ag1 O4 2.482(6) .
Ag1 N2 2.404(6) .
Ag1 N1 2.342(6) .
Ag2 Ag2 3.2174(11) 7_566
Ag2 O3 2.475(6) .
Ag2 O6 2.417(8) 7_566
Ag2 O2 2.428(5) 7_566
Ag2 O5 2.428(6) .
Ag2 C24 2.444(8) 4
S1 O1 1.432(6) .
S1 O3 1.424(6) .
S1 O2 1.434(6) .
S1 C26 1.815(10) .
S2 O6 1.450(8) .
S2 O4 1.406(6) .
S2 O5 1.413(7) .
S2 C27 1.803(9) .
F3 C26 1.333(12) .
F4 C26 1.316(12) .
F5 C26 1.309(11) .
F7 C27 1.326(12) .
F8 C27 1.310(11) .
F6 C27 1.296(13) .
F2 B1 1.393(10) .
F1 B1 1.381(10) .
O6 Ag2 2.417(8) 7_566
O2 Ag2 2.428(5) 7_566
N2 C10 1.260(9) .
N2 C11 1.436(10) .
N1 C9 1.296(10) .
N1 C1 1.368(11) .
N3 C18 1.378(11) .
N3 C21 1.321(11) .
N3 B1 1.578(14) .
N4 C25 1.329(11) .
N4 C22 1.399(10) .
N4 B1 1.536(12) .
C24 Ag2 2.444(8) 4_545
C24 H24 0.9300 .
C24 C25 1.413(12) .
C24 C23 1.389(11) .
C10 H10 0.9300 .
C10 C9 1.440(11) .
C9 C8 1.433(10) .
C8 H8 0.9300 .
C8 C7 1.349(13) .
C7 H7 0.9300 .
C7 C6 1.433(13) .
C6 C5 1.405(13) .
C6 C1 1.419(11) .
C5 H5 0.9300 .
C5 C4 1.358(15) .
C4 H4 0.9300 .
C4 C3 1.408(13) .
C3 H3 0.9300 .
C3 C2 1.380(13) .
C2 H2 0.9300 .
C2 C1 1.393(13) .
C11 C12 1.378(10) .
C11 C16 1.390(11) .
C12 H12 0.9300 .
C12 C13 1.362(12) .
C13 H13 0.9300 .
C13 C14 1.389(11) .
C14 C17 1.479(11) .
C14 C15 1.406(10) .
C17 C18 1.396(12) .
C17 C22 1.396(11) .
C18 C19 1.440(12) .
C25 C31 1.494(12) .
C23 C22 1.437(11) .
C23 C30 1.485(11) .
C21 C20 1.395(15) .
C21 C29 1.527(13) .
C20 H20 0.9300 .
C20 C19 1.372(13) .
C19 C28 1.514(14) .
C15 H15 0.9300 .
C15 C16 1.368(12) .
C16 H16 0.9300 .
C30 H30A 0.9600 .
C30 H30B 0.9600 .
C30 H30C 0.9600 .
C28 H28A 0.9600 .
C28 H28B 0.9600 .
C28 H28C 0.9600 .
C31 H31A 0.9600 .
C31 H31B 0.9600 .
C31 H31C 0.9600 .
C29 H29A 0.9600 .
C29 H29B 0.9600 .
C29 H29C 0.9600 .

loop_
_geom_hbond_atom_site_label_D
_geom_hbond_atom_site_label_H
_geom_hbond_atom_site_label_A
_geom_hbond_distance_DH
_geom_hbond_distance_HA
_geom_hbond_distance_DA
_geom_hbond_angle_DHA
_geom_hbond_site_symmetry_A
C8 H8 O4 0.93 2.61 3.282(12) 129.1 5_666
C2 H2 O4 0.93 2.40 3.194(10) 143.7 .
C31 H31A F2 0.96 2.58 3.101(12) 114.0 .
C29 H29A F1 0.96 2.55 3.228(12) 128.1 .

loop_
_geom_torsion_atom_site_label_1
_geom_torsion_atom_site_label_2
_geom_torsion_atom_site_label_3
_geom_torsion_atom_site_label_4
_geom_torsion
_geom_torsion_site_symmetry_1
_geom_torsion_site_symmetry_4
Ag1 N2 C10 C9 -8.6(9) . .
Ag1 N2 C11 C12 -150.4(6) . .
Ag1 N2 C11 C16 28.8(9) . .
Ag1 N1 C9 C10 15.3(8) . .
Ag1 N1 C9 C8 -164.9(5) . .
Ag1 N1 C1 C6 164.9(5) . .
Ag1 N1 C1 C2 -18.3(10) . .
Ag2 C24 C25 N4 -90.5(6) 4_545 .
Ag2 C24 C25 C31 88.2(8) 4_545 .
Ag2 C24 C23 C22 94.3(5) 4_545 .
Ag2 C24 C23 C30 -88.3(7) 4_545 .
O1 S1 O3 Ag2 -102.9(5) . .
O1 S1 O2 Ag2 124.5(5) . 7_566
O1 S1 C26 F3 -60.4(7) . .
O1 S1 C26 F4 -180.0(7) . .
O1 S1 C26 F5 60.2(8) . .
O3 S1 O1 Ag1 125.9(6) . .
O3 S1 O2 Ag2 -13.0(7) . 7_566
O3 S1 C26 F3 60.5(7) . .
O3 S1 C26 F4 -59.1(9) . .
O3 S1 C26 F5 -179.0(7) . .
O6 S2 O4 Ag1 81.9(14) . .
O6 S2 O5 Ag2 -30.4(11) . .
O6 S2 C27 F7 54.5(8) . .
O6 S2 C27 F8 -69.0(9) . .
O6 S2 C27 F6 170.3(7) . .
O4 S2 O6 Ag2 -109.2(5) . 7_566
O4 S2 O5 Ag2 105.9(9) . .
O4 S2 C27 F7 -64.7(9) . .
O4 S2 C27 F8 171.8(9) . .
O4 S2 C27 F6 51.0(9) . .
O2 S1 O1 Ag1 -11.0(8) . .
O2 S1 O3 Ag2 34.2(7) . .
O2 S1 C26 F3 -179.8(6) . .
O2 S1 C26 F4 60.6(8) . .
O2 S1 C26 F5 -59.3(8) . .
O5 S2 O6 Ag2 28.3(7) . 7_566
O5 S2 O4 Ag1 -53.8(15) . .
O5 S2 C27 F7 172.2(7) . .
O5 S2 C27 F8 48.7(10) . .
O5 S2 C27 F6 -72.1(8) . .
N2 C10 C9 N1 -4.4(11) . .
N2 C10 C9 C8 175.7(7) . .
N2 C11 C12 C13 -178.8(7) . .
N2 C11 C16 C15 176.5(7) . .
N1 C9 C8 C7 -2.4(11) . .
N3 C18 C19 C20 1.0(8) . .
N3 C18 C19 C28 179.0(7) . .
N3 C21 C20 C19 0.2(9) . .
C26 S1 O1 Ag1 -122.1(7) . .
C26 S1 O3 Ag2 146.0(5) . .
C26 S1 O2 Ag2 -125.1(5) . 7_566
C27 S2 O6 Ag2 139.6(5) . 7_566
C27 S2 O4 Ag1 -167.7(12) . .
C27 S2 O5 Ag2 -140.5(8) . .
C24 C23 C22 N4 1.4(8) . .
C24 C23 C22 C17 178.8(7) . .
C10 N2 C11 C12 24.9(11) . .
C10 N2 C11 C16 -155.8(7) . .
C10 C9 C8 C7 177.4(7) . .
C9 N1 C1 C6 -2.7(11) . .
C9 N1 C1 C2 174.1(7) . .
C9 C8 C7 C6 -1.0(11) . .
C8 C7 C6 C5 -177.0(7) . .
C8 C7 C6 C1 2.3(11) . .
C7 C6 C5 C4 176.8(8) . .
C7 C6 C1 N1 -0.5(11) . .
C7 C6 C1 C2 -177.4(7) . .
C6 C5 C4 C3 0.3(13) . .
C5 C6 C1 N1 178.8(7) . .
C5 C6 C1 C2 2.0(11) . .
C5 C4 C3 C2 2.3(14) . .
C4 C3 C2 C1 -2.8(14) . .
C3 C2 C1 N1 -176.3(8) . .
C3 C2 C1 C6 0.6(13) . .
C1 N1 C9 C10 -175.7(6) . .
C1 N1 C9 C8 4.1(10) . .
C1 C6 C5 C4 -2.5(12) . .
C11 N2 C10 C9 175.3(6) . .
C11 C12 C13 C14 1.9(11) . .
C12 C11 C16 C15 -4.2(12) . .
C12 C13 C14 C17 176.5(7) . .
C12 C13 C14 C15 -3.4(11) . .
C13 C14 C17 C18 -100.9(9) . .
C13 C14 C17 C22 83.4(9) . .
C13 C14 C15 C16 1.2(12) . .
C14 C17 C18 N3 -176.6(6) . .
C14 C17 C18 C19 1.8(12) . .
C14 C17 C22 N4 177.8(6) . .
C14 C17 C22 C23 0.7(12) . .
C14 C15 C16 C11 2.6(12) . .
C17 C14 C15 C16 -178.7(7) . .
C17 C18 C19 C20 -177.5(8) . .
C17 C18 C19 C28 0.4(13) . .
C18 N3 C21 C20 0.4(9) . .
C18 N3 C21 C29 -176.9(7) . .
C18 N3 B1 F2 121.5(7) . .
C18 N3 B1 F1 -119.5(7) . .
C18 N3 B1 N4 1.9(9) . .
C18 C17 C22 N4 2.1(10) . .
C18 C17 C22 C23 -175.0(7) . .
C25 N4 C22 C17 -178.1(7) . .
C25 N4 C22 C23 -0.4(8) . .
C25 N4 B1 F2 57.6(10) . .
C25 N4 B1 F1 -63.3(10) . .
C25 N4 B1 N3 175.8(6) . .
C25 C24 C23 C22 -1.8(8) . .
C25 C24 C23 C30 175.7(7) . .
C23 C24 C25 N4 1.6(9) . .
C23 C24 C25 C31 -179.6(8) . .
C22 N4 C25 C24 -0.7(8) . .
C22 N4 C25 C31 -179.5(7) . .
C22 N4 B1 F2 -118.9(8) . .
C22 N4 B1 F1 120.2(8) . .
C22 N4 B1 N3 -0.7(9) . .
C22 C17 C18 N3 -0.9(10) . .
C22 C17 C18 C19 177.4(7) . .
C21 N3 C18 C17 177.8(7) . .
C21 N3 C18 C19 -0.9(8) . .
C21 N3 B1 F2 -57.3(9) . .
C21 N3 B1 F1 61.7(10) . .
C21 N3 B1 N4 -176.9(7) . .
C21 C20 C19 C18 -0.7(9) . .
C21 C20 C19 C28 -178.8(7) . .
C15 C14 C17 C18 79.0(9) . .
C15 C14 C17 C22 -96.7(9) . .
C16 C11 C12 C13 2.0(11) . .
B1 N3 C18 C17 -1.2(10) . .
B1 N3 C18 C19 -179.9(6) . .
B1 N3 C21 C20 179.4(7) . .
B1 N3 C21 C29 2.0(12) . .
B1 N4 C25 C24 -177.7(7) . .
B1 N4 C25 C31 3.5(12) . .
B1 N4 C22 C17 -1.1(10) . .
B1 N4 C22 C23 176.6(6) . .
C30 C23 C22 N4 -176.0(7) . .
C30 C23 C22 C17 1.4(13) . .
C29 C21 C20 C19 177.5(8) . .

loop_
_smtbx_masks_void_nr
_smtbx_masks_void_average_x
_smtbx_masks_void_average_y
_smtbx_masks_void_average_z
_smtbx_masks_void_volume
_smtbx_masks_void_count_electrons
1 0.000 0.500 -0.155 960.1 0.0
2 0.500 0.000 -0.440 960.1 0.0
